data_4308174
loop_
_publ_author_name
'Matthias Bartel'
'Alina Absmeier'
'Guy N. L. Jameson'
'Franz Werner'
'Kenichi Kato'
'Masaki Takata'
'Roman Boca'
'Miki Hasegawa'
'Kurt Mereiter'
'Andrea Caneschi'
'Wolfgang Linert'

_publ_section_title
;
Modification of Spin Crossover Behavior through Solvent Assisted Formation
and Solvent Inclusion in a Triply Interpenetrating Three-Dimensional Network
;
_journal_name_full 'Inorganic Chemistry'
_journal_page_first 4220
_journal_page_last 4229
_journal_paper_doi 10.1021/ic070173q
_journal_volume 46
_journal_year 2007
_chemical_formula_moiety '(C18 H30 Fe N24), 2(F6 P), 0.25(C2 H6 O)'
_chemical_formula_sum 'C18.5 H31.5 F12 Fe N24 O0.25 P2'
_chemical_formula_weight 939.97
_chemical_name_common 'Fe(4ditz)3(PF6)2.0.25(C2H5OH) xx1'
_chemical_name_systematic
; 
[mue-tris(1,4-bis(tetrazol-1-yl)butane-N4,N4')iron(II)] 
bis(hexafluorophosphate solvate (ethanol)
;
_space_group_IT_number 147
_symmetry_cell_setting trigonal
_symmetry_space_group_name_Hall '-P 3'
_symmetry_space_group_name_H-M 'P -3'
_atom_sites_solution_hydrogens geom
_atom_sites_solution_primary direct
_atom_sites_solution_secondary difmap
_audit_creation_method SHELXL-97
_cell_angle_alpha 90.00
_cell_angle_beta 90.00
_cell_angle_gamma 120.00
_cell_formula_units_Z 1
_cell_length_a 10.9697(5)
_cell_length_b 10.9697(5)
_cell_length_c 8.6824(8)
_cell_measurement_reflns_used 2131
_cell_measurement_temperature 100(2)
_cell_measurement_theta_max 29.94
_cell_measurement_theta_min 3.18
_cell_volume 904.82(10)
_computing_cell_refinement 'Bruker SAINT'
_computing_data_collection 'Bruker SMART'
_computing_data_reduction 'Bruker SAINT, SADABS, XPREP'
_computing_molecular_graphics 'Bruker SHELXTL'
_computing_publication_material 'Bruker SHELXTL'
_computing_structure_refinement 'SHELXL-97 (Sheldrick, 1997)'
_computing_structure_solution 'SHELXS-97 (Sheldrick, 1997)'
_diffrn_ambient_temperature 100(2)
_diffrn_measured_fraction_theta_full 0.881
_diffrn_measured_fraction_theta_max 0.881
_diffrn_measurement_device_type 'CCD area detector'
_diffrn_measurement_method 'phi and omega scans'
_diffrn_radiation_monochromator graphite
_diffrn_radiation_source 'fine-focus sealed tube'
_diffrn_radiation_type MoK\a
_diffrn_radiation_wavelength 0.71073
_diffrn_reflns_av_R_equivalents 0.0187
_diffrn_reflns_av_sigmaI/netI 0.0234
_diffrn_reflns_limit_h_max 12
_diffrn_reflns_limit_h_min -15
_diffrn_reflns_limit_k_max 14
_diffrn_reflns_limit_k_min -15
_diffrn_reflns_limit_l_max 9
_diffrn_reflns_limit_l_min -7
_diffrn_reflns_number 3848
_diffrn_reflns_theta_full 29.94
_diffrn_reflns_theta_max 29.94
_diffrn_reflns_theta_min 3.18
_diffrn_standards_decay_% 0
_exptl_absorpt_coefficient_mu 0.623
_exptl_absorpt_correction_T_max 0.89
_exptl_absorpt_correction_T_min 0.78
_exptl_absorpt_correction_type multi-scan
_exptl_absorpt_process_details 'program SADABS, V2.10'
_exptl_crystal_colour red
_exptl_crystal_density_diffrn 1.725
_exptl_crystal_density_method 'not measured'
_exptl_crystal_description rhombohedron
_exptl_crystal_F_000 477
_exptl_crystal_size_max 0.32
_exptl_crystal_size_mid 0.24
_exptl_crystal_size_min 0.18
_refine_diff_density_max 0.618
_refine_diff_density_min -0.219
_refine_diff_density_rms 0.067
_refine_ls_extinction_method none
_refine_ls_goodness_of_fit_ref 1.052
_refine_ls_hydrogen_treatment constr
_refine_ls_matrix_type full
_refine_ls_number_parameters 106
_refine_ls_number_reflns 1559
_refine_ls_number_restraints 0
_refine_ls_restrained_S_all 1.052
_refine_ls_R_factor_all 0.0372
_refine_ls_R_factor_gt 0.0333
_refine_ls_shift/su_max 0.009
_refine_ls_shift/su_mean 0.003
_refine_ls_structure_factor_coef Fsqd
_refine_ls_weighting_details 'calc w=1/[\s^2^(Fo^2^)+(0.0405P)^2^+0.5009P] where P=(Fo^2^+2Fc^2^)/3'
_refine_ls_weighting_scheme calc
_refine_ls_wR_factor_gt 0.0780
_refine_ls_wR_factor_ref 0.0803
_reflns_number_gt 1420
_reflns_number_total 1559
_reflns_threshold_expression >2sigma(I)
_cod_data_source_file ic070173q-file003_4.cif
_cod_data_source_block 1098etoh
_cod_depositor_comments
;
The following automatic conversions were performed:
'_symmetry_cell_setting' value 'Trigonal' changed to 'trigonal' according
to '/home/saulius/struct/CIF-dictionaries/cif_core.dic' dictionary named
'cif_core.dic' version 2.4.1 from 2010-06-29.

Automatic conversion script
Id: cif_fix_enum 1527 2010-12-29 10:47:43Z saulius 
;
_cod_original_cell_volume 904.81(10)
_cod_original_sg_symbol_Hall '-P 3 '
_cod_original_sg_symbol_H-M 'P -3 '
_cod_database_code 4308174

loop_
_symmetry_equiv_pos_as_xyz
'x, y, z'
'-y, x-y, z'
'-x+y, -x, z'
'-x, -y, -z'
'y, -x+y, -z'
'x-y, x, -z'

loop_
_atom_site_label
_atom_site_type_symbol
_atom_site_fract_x
_atom_site_fract_y
_atom_site_fract_z
_atom_site_U_iso_or_equiv
_atom_site_adp_type
_atom_site_occupancy
_atom_site_symmetry_multiplicity
_atom_site_calc_flag
_atom_site_refinement_flags
_atom_site_disorder_assembly
_atom_site_disorder_group
Fe Fe 0.0000 0.0000 0.0000 0.00832(13) Uani 1 6 d S . .
N1 N 0.35610(11) 0.07970(12) 0.23993(15) 0.0121(2) Uani 1 1 d . . .
N2 N 0.35115(13) 0.19796(13) 0.26755(17) 0.0181(3) Uani 1 1 d . . .
N3 N 0.23955(13) 0.18347(12) 0.20044(16) 0.0172(3) Uani 1 1 d . . .
N4 N 0.17028(11) 0.05626(11) 0.12887(14) 0.0108(2) Uani 1 1 d . . .
C1 C 0.24484(13) -0.00654(14) 0.15527(17) 0.0125(3) Uani 1 1 d . . .
H1 H 0.2227 -0.0973 0.1199 0.015 Uiso 1 1 calc R . .
C2 C 0.47104(14) 0.06272(15) 0.30285(18) 0.0139(3) Uani 1 1 d . . .
H2A H 0.5591 0.1550 0.3034 0.017 Uiso 1 1 calc R . .
H2B H 0.4859 -0.0019 0.2361 0.017 Uiso 1 1 calc R . .
C3 C 0.43794(14) 0.00424(15) 0.46555(18) 0.0150(3) Uani 1 1 d . . .
H3A H 0.3535 -0.0908 0.4641 0.018 Uiso 1 1 calc R . .
H3B H 0.4170 0.0655 0.5308 0.018 Uiso 1 1 calc R . .
P P 0.3333 0.6667 0.11562(9) 0.01649(16) Uani 1 3 d S . .
F1 F 0.29066(10) 0.53201(9) 0.22242(13) 0.0253(2) Uani 1 1 d . . .
F2 F 0.19832(12) 0.57341(12) 0.01053(14) 0.0350(3) Uani 1 1 d . . .
O1S O 0.171(4) 0.108(4) 0.535(4) 0.042(12) Uani 0.042(3) 1 d P . .
C1S C 0.044(11) 0.075(4) 0.501(6) 0.06(2) Uani 0.084(7) 1 d P . .

loop_
_atom_site_aniso_label
_atom_site_aniso_U_11
_atom_site_aniso_U_22
_atom_site_aniso_U_33
_atom_site_aniso_U_23
_atom_site_aniso_U_13
_atom_site_aniso_U_12
Fe 0.00681(14) 0.00681(14) 0.0113(3) 0.000 0.000 0.00340(7)
N1 0.0113(5) 0.0132(5) 0.0121(7) 0.0000(4) -0.0016(4) 0.0064(4)
N2 0.0173(6) 0.0147(5) 0.0234(8) -0.0057(5) -0.0077(5) 0.0088(5)
N3 0.0161(5) 0.0128(5) 0.0229(8) -0.0057(5) -0.0077(5) 0.0074(4)
N4 0.0109(5) 0.0094(5) 0.0113(7) 0.0002(4) 0.0005(4) 0.0044(4)
C1 0.0121(6) 0.0126(6) 0.0123(8) -0.0009(5) -0.0021(5) 0.0059(5)
C2 0.0104(5) 0.0183(6) 0.0148(9) 0.0013(5) -0.0019(5) 0.0084(5)
C3 0.0125(6) 0.0200(6) 0.0135(9) 0.0020(5) -0.0013(5) 0.0088(5)
P 0.01608(19) 0.01608(19) 0.0173(4) 0.000 0.000 0.00804(10)
F1 0.0253(5) 0.0164(4) 0.0334(7) 0.0047(4) -0.0023(4) 0.0097(4)
F2 0.0317(6) 0.0372(6) 0.0309(7) -0.0077(5) -0.0162(5) 0.0133(5)
O1S 0.018(15) 0.05(2) 0.04(2) -0.004(16) -0.006(14) -0.003(14)
C1S 0.05(3) 0.09(5) 0.05(2) 0.00(3) 0.001(17) 0.04(3)

loop_
_atom_type_symbol
_atom_type_description
_atom_type_scat_dispersion_real
_atom_type_scat_dispersion_imag
_atom_type_scat_source
C C 0.0033 0.0016 'International Tables Vol C Tables 4.2.6.8 and 6.1.1.4'
H H 0.0000 0.0000 'International Tables Vol C Tables 4.2.6.8 and 6.1.1.4'
N N 0.0061 0.0033 'International Tables Vol C Tables 4.2.6.8 and 6.1.1.4'
F F 0.0171 0.0103 'International Tables Vol C Tables 4.2.6.8 and 6.1.1.4'
P P 0.1023 0.0942 'International Tables Vol C Tables 4.2.6.8 and 6.1.1.4'
Fe Fe 0.3463 0.8444 'International Tables Vol C Tables 4.2.6.8 and 6.1.1.4'
O O 0.0106 0.0060 'International Tables Vol C Tables 4.2.6.8 and 6.1.1.4'

loop_
_geom_angle_atom_site_label_1
_geom_angle_atom_site_label_2
_geom_angle_atom_site_label_3
_geom_angle
_geom_angle_site_symmetry_1
_geom_angle_site_symmetry_3
_geom_angle_publ_flag
N4 Fe N4 180.00(9) 4 . ?
N4 Fe N4 88.46(5) 4 2 ?
N4 Fe N4 91.54(5) . 2 ?
N4 Fe N4 91.54(5) 4 5 ?
N4 Fe N4 88.46(5) . 5 ?
N4 Fe N4 180.00(8) 2 5 ?
N4 Fe N4 91.54(5) 4 6 ?
N4 Fe N4 88.46(5) . 6 ?
N4 Fe N4 88.46(5) 2 6 ?
N4 Fe N4 91.54(5) 5 6 ?
N4 Fe N4 88.46(5) 4 3 ?
N4 Fe N4 91.54(5) . 3 ?
N4 Fe N4 91.54(5) 2 3 ?
N4 Fe N4 88.46(5) 5 3 ?
N4 Fe N4 180.00(8) 6 3 ?
C1 N1 N2 108.59(11) . . ?
C1 N1 C2 130.97(12) . . ?
N2 N1 C2 120.43(11) . . ?
N3 N2 N1 107.06(11) . . ?
N2 N3 N4 109.94(11) . . ?
C1 N4 N3 106.30(11) . . ?
C1 N4 Fe 131.47(10) . . ?
N3 N4 Fe 122.05(9) . . ?
N4 C1 N1 108.11(12) . . ?
N4 C1 H1 125.9 . . ?
N1 C1 H1 125.9 . . ?
N1 C2 C3 111.13(11) . . ?
N1 C2 H2A 109.4 . . ?
C3 C2 H2A 109.4 . . ?
N1 C2 H2B 109.4 . . ?
C3 C2 H2B 109.4 . . ?
H2A C2 H2B 108.0 . . ?
C2 C3 C3 110.90(14) . 4_656 ?
C2 C3 H3A 109.5 . . ?
C3 C3 H3A 109.5 4_656 . ?
C2 C3 H3B 109.5 . . ?
C3 C3 H3B 109.5 4_656 . ?
H3A C3 H3B 108.0 . . ?
F2 P F2 90.67(7) . 3_565 ?
F2 P F2 90.67(7) . 2_665 ?
F2 P F2 90.67(7) 3_565 2_665 ?
F2 P F1 90.00(6) . 3_565 ?
F2 P F1 89.44(6) 3_565 3_565 ?
F2 P F1 179.32(7) 2_665 3_565 ?
F2 P F1 179.32(7) . 2_665 ?
F2 P F1 90.00(6) 3_565 2_665 ?
F2 P F1 89.44(6) 2_665 2_665 ?
F1 P F1 89.88(6) 3_565 2_665 ?
F2 P F1 89.44(6) . . ?
F2 P F1 179.32(7) 3_565 . ?
F2 P F1 90.00(6) 2_665 . ?
F1 P F1 89.88(6) 3_565 . ?
F1 P F1 89.88(6) 2_665 . ?
O1S C1S C1S 110(10) . 4_556 ?

loop_
_geom_bond_atom_site_label_1
_geom_bond_atom_site_label_2
_geom_bond_distance
_geom_bond_site_symmetry_2
_geom_bond_publ_flag
Fe N4 1.9923(11) 4 ?
Fe N4 1.9923(11) . ?
Fe N4 1.9923(11) 2 ?
Fe N4 1.9923(11) 5 ?
Fe N4 1.9923(11) 6 ?
Fe N4 1.9923(11) 3 ?
N1 C1 1.3305(17) . ?
N1 N2 1.3467(16) . ?
N1 C2 1.4690(16) . ?
N2 N3 1.2920(16) . ?
N3 N4 1.3603(16) . ?
N4 C1 1.3264(16) . ?
C1 H1 0.9500 . ?
C2 C3 1.519(2) . ?
C2 H2A 0.9900 . ?
C2 H2B 0.9900 . ?
C3 C3 1.532(3) 4_656 ?
C3 H3A 0.9900 . ?
C3 H3B 0.9900 . ?
P F2 1.5992(11) . ?
P F2 1.5992(11) 3_565 ?
P F2 1.5992(11) 2_665 ?
P F1 1.6030(10) 3_565 ?
P F1 1.6030(10) 2_665 ?
P F1 1.6030(10) . ?
O1S C1S 1.29(12) . ?
C1S C1S 1.43(7) 4_556 ?

loop_
_geom_torsion_atom_site_label_1
_geom_torsion_atom_site_label_2
_geom_torsion_atom_site_label_3
_geom_torsion_atom_site_label_4
_geom_torsion
_geom_torsion_site_symmetry_1
_geom_torsion_site_symmetry_2
_geom_torsion_site_symmetry_3
_geom_torsion_site_symmetry_4
_geom_torsion_publ_flag
C1 N1 N2 N3 -0.24(17) . . . . ?
C2 N1 N2 N3 -179.34(13) . . . . ?
N1 N2 N3 N4 0.16(17) . . . . ?
N2 N3 N4 C1 -0.03(17) . . . . ?
N2 N3 N4 Fe -175.62(10) . . . . ?
N4 Fe N4 C1 154.53(12) 2 . . . ?
N4 Fe N4 C1 -25.47(12) 5 . . . ?
N4 Fe N4 C1 -117.06(15) 6 . . . ?
N4 Fe N4 C1 62.94(15) 3 . . . ?
N4 Fe N4 N3 -31.12(12) 2 . . . ?
N4 Fe N4 N3 148.88(12) 5 . . . ?
N4 Fe N4 N3 57.30(9) 6 . . . ?
N4 Fe N4 N3 -122.70(9) 3 . . . ?
N3 N4 C1 N1 -0.12(16) . . . . ?
Fe N4 C1 N1 174.89(10) . . . . ?
N2 N1 C1 N4 0.22(16) . . . . ?
C2 N1 C1 N4 179.20(14) . . . . ?
C1 N1 C2 C3 -92.98(18) . . . . ?
N2 N1 C2 C3 85.89(16) . . . . ?
N1 C2 C3 C3 -176.31(14) . . . 4_656 ?
